data_4327706
loop_
_publ_author_name
'Kurt S. Heinselman'
'Vincent M. Miskowski'
'Steven J. Geib'
'Louis C. Wang'
'Michael D. Hopkins'

_publ_section_title
;
 Molecular Structures and FT-Raman Spectroscopy of Luminescent Niobium and
 Tantalum Arylimido Compounds
;
_journal_name_full 'Inorganic Chemistry'
_journal_page_first 5530
_journal_page_last 5538
_journal_paper_doi 10.1021/ic970494+
_journal_volume 36
_journal_year 1997
_chemical_formula_sum 'C18 H33 Br3 N3 Ta'
_chemical_formula_weight 712.15
_chemical_name_systematic
; 
 ? 
;
_space_group_IT_number 14
_symmetry_cell_setting monoclinic
_symmetry_space_group_name_Hall '-P 2yn'
_symmetry_space_group_name_H-M 'P 1 21/n 1'
_atom_sites_solution_hydrogens geom
_atom_sites_solution_primary direct
_atom_sites_solution_secondary difmap
_audit_creation_method SHELXL
_cell_angle_alpha 90.00
_cell_angle_beta 91.95(3)
_cell_angle_gamma 90.00
_cell_formula_units_Z 4
_cell_length_a 10.111(2)
_cell_length_b 14.700(3)
_cell_length_c 15.931(3)
_cell_measurement_reflns_used 25
_cell_measurement_temperature 208(2)
_cell_measurement_theta_max 15.0
_cell_measurement_theta_min 10.0
_cell_volume 2366.5(8)
_computing_structure_refinement 'SHELXL-93 (Sheldrick, 1993)'
_computing_structure_solution 'SHELXS-86 (Sheldrick, 1990)'
_diffrn_ambient_temperature 208(2)
_diffrn_radiation_monochromator graphite
_diffrn_radiation_source 'fine-focus sealed tube'
_diffrn_radiation_type MoK\a
_diffrn_radiation_wavelength 0.71073
_diffrn_reflns_av_R_equivalents 0.0961
_diffrn_reflns_av_sigmaI/netI 0.0776
_diffrn_reflns_limit_h_max 11
_diffrn_reflns_limit_h_min -8
_diffrn_reflns_limit_k_max 16
_diffrn_reflns_limit_k_min -7
_diffrn_reflns_limit_l_max 18
_diffrn_reflns_limit_l_min -18
_diffrn_reflns_number 3952
_diffrn_reflns_theta_max 24.00
_diffrn_reflns_theta_min 2.35
_exptl_absorpt_coefficient_mu 9.717
_exptl_absorpt_correction_T_max 0.89
_exptl_absorpt_correction_T_min 0.42
_exptl_absorpt_correction_type psi-scan
_exptl_crystal_density_diffrn 1.999
_exptl_crystal_F_000 1360
_exptl_crystal_size_max 0.37
_exptl_crystal_size_mid 0.26
_exptl_crystal_size_min 0.17
_refine_diff_density_max 2.280
_refine_diff_density_min -1.217
_refine_diff_density_rms 0.172
_refine_ls_extinction_method none
_refine_ls_goodness_of_fit_all 1.033
_refine_ls_goodness_of_fit_obs 1.093
_refine_ls_matrix_type full
_refine_ls_number_parameters 226
_refine_ls_number_reflns 3726
_refine_ls_number_restraints 0
_refine_ls_restrained_S_all 1.046
_refine_ls_restrained_S_obs 1.093
_refine_ls_R_factor_all 0.0908
_refine_ls_R_factor_obs 0.0521
_refine_ls_shift/esd_max -0.124
_refine_ls_shift/esd_mean 0.003
_refine_ls_structure_factor_coef Fsqd
_refine_ls_weighting_details 'w=1/[\s^2^(Fo^2^)+(0.0607P)^2^+0.0000P] where P=(Fo^2^+2Fc^2^)/3'
_refine_ls_weighting_scheme calc
_refine_ls_wR_factor_all 0.1290
_refine_ls_wR_factor_obs 0.1104
_reflns_number_observed 2562
_reflns_number_total 3726
_reflns_observed_criterion >2sigma(I)
_cod_data_source_file ic9704942B_3.cif
_cod_data_source_block compound6
_cod_depositor_comments
;
The following automatic conversions were performed:

'_refine_ls_weighting_scheme' value 'calc
w=1/[\s^2^(Fo^2^)+(0.0607P)^2^+0.0000P] where P=(Fo^2^+2Fc^2^)/3' was
changed to 'calc'. New tag '_refine_ls_weighting_details' was
created. The value of the new tag was set to
'w=1/[\s^2^(Fo^2^)+(0.0607P)^2^+0.0000P] where P=(Fo^2^+2Fc^2^)/3'.

Automatic conversion script
Id: cif_fix_values 3143 2015-03-26 13:38:13Z robertas 
;
_cod_database_code 4327706

loop_
_symmetry_equiv_pos_as_xyz
'x, y, z'
'-x+1/2, y+1/2, -z+1/2'
'-x, -y, -z'
'x-1/2, -y-1/2, z-1/2'

loop_
_atom_site_aniso_label
_atom_site_aniso_U_11
_atom_site_aniso_U_22
_atom_site_aniso_U_33
_atom_site_aniso_U_23
_atom_site_aniso_U_13
_atom_site_aniso_U_12
Ta 0.0371(3) 0.0303(3) 0.0429(3) 0.0048(3) 0.0074(2) -0.0019(3)
Br1 0.0413(8) 0.0499(9) 0.0825(11) 0.0038(8) 0.0053(7) -0.0060(6)
Br2 0.0408(8) 0.0612(9) 0.0599(8) -0.0091(8) 0.0164(6) -0.0053(7)
Br3 0.0779(11) 0.0494(9) 0.0623(9) 0.0241(8) -0.0030(8) -0.0116(8)
N1 0.045(6) 0.035(6) 0.035(6) 0.010(5) 0.003(5) 0.007(5)
N2 0.046(6) 0.028(5) 0.051(6) 0.008(5) 0.020(5) 0.000(5)
N3 0.059(7) 0.055(7) 0.035(6) 0.000(5) 0.008(5) -0.007(6)
C1 0.039(7) 0.030(7) 0.049(7) -0.010(6) 0.012(6) -0.001(5)
C2 0.041(7) 0.028(7) 0.051(8) 0.000(6) 0.011(6) -0.006(5)
C3 0.048(8) 0.047(8) 0.053(8) 0.002(7) 0.009(7) -0.001(7)
C4 0.083(12) 0.055(10) 0.059(10) -0.004(8) 0.024(9) 0.003(9)
C5 0.059(10) 0.047(9) 0.079(11) 0.005(8) 0.031(8) 0.005(7)
C6 0.040(7) 0.046(8) 0.046(8) 0.005(7) 0.030(6) 0.011(6)
C7 0.033(7) 0.034(7) 0.041(7) -0.007(6) 0.005(5) -0.003(5)
C8 0.060(9) 0.060(10) 0.077(10) 0.033(9) 0.014(8) 0.003(8)
C9 0.044(8) 0.050(9) 0.057(8) 0.009(7) 0.015(6) 0.000(6)
C10 0.059(9) 0.040(8) 0.064(9) 0.001(7) 0.001(7) 0.016(7)
C11 0.041(9) 0.107(15) 0.080(12) 0.002(11) 0.001(8) -0.019(9)
C12 0.062(10) 0.059(10) 0.067(10) 0.020(8) 0.009(8) 0.010(8)
C13 0.061(9) 0.038(8) 0.050(8) 0.000(6) 0.015(7) -0.005(7)
C14 0.058(9) 0.033(7) 0.071(10) 0.009(7) -0.007(8) -0.011(7)
C15 0.077(11) 0.051(10) 0.064(10) -0.021(8) 0.003(8) 0.000(8)
C16 0.073(11) 0.065(11) 0.064(10) -0.022(8) 0.003(8) -0.004(8)
C17 0.076(11) 0.052(9) 0.062(9) 0.031(8) 0.014(8) -0.001(9)
C18 0.090(13) 0.090(13) 0.052(9) -0.023(9) 0.031(9) -0.014(11)

loop_
_atom_site_label
_atom_site_type_symbol
_atom_site_fract_x
_atom_site_fract_y
_atom_site_fract_z
_atom_site_U_iso_or_equiv
_atom_site_thermal_displace_type
_atom_site_occupancy
_atom_site_calc_flag
_atom_site_refinement_flags
Ta Ta 0.12531(5) 0.07369(4) 0.27494(3) 0.0366(2) Uani 1 d .
Br1 Br -0.12275(14) 0.04218(10) 0.27048(11) 0.0579(4) Uani 1 d .
Br2 Br 0.37469(13) 0.08030(11) 0.26015(9) 0.0536(4) Uani 1 d .
Br3 Br 0.0904(2) 0.18923(10) 0.16008(10) 0.0633(5) Uani 1 d .
N1 N 0.1237(10) 0.1444(7) 0.3651(6) 0.038(2) Uani 1 d .
N2 N 0.1465(10) -0.0669(7) 0.3422(6) 0.041(2) Uani 1 d .
N3 N 0.1356(12) -0.0413(8) 0.1560(6) 0.049(3) Uani 1 d .
C1 C 0.1185(12) 0.2049(8) 0.4327(8) 0.039(3) Uani 1 d .
C2 C 0.2164(12) 0.2010(8) 0.4988(8) 0.040(3) Uani 1 d .
C3 C 0.2083(13) 0.2602(10) 0.5653(9) 0.049(3) Uani 1 d .
H3A H 0.2730(13) 0.2589(10) 0.6082(9) 0.059 Uiso 1 calc R
C4 C 0.1069(17) 0.3205(11) 0.5692(10) 0.065(4) Uani 1 d .
H4A H 0.1027(17) 0.3594(11) 0.6151(10) 0.078 Uiso 1 calc R
C5 C 0.0105(16) 0.3249(10) 0.5066(10) 0.061(4) Uani 1 d .
H5A H -0.0590(16) 0.3658(10) 0.5112(10) 0.073 Uiso 1 calc R
C6 C 0.0152(12) 0.2697(9) 0.4370(8) 0.043(3) Uani 1 d .
C7 C 0.3303(11) 0.1333(8) 0.4936(7) 0.036(3) Uani 1 d .
H7A H 0.3064(11) 0.0888(8) 0.4499(7) 0.043 Uiso 1 calc R
C8 C 0.3551(15) 0.0818(11) 0.5749(10) 0.066(4) Uani 1 d .
H8A H 0.4273(15) 0.0402(11) 0.5686(10) 0.098 Uiso 1 calc R
H8B H 0.2770(15) 0.0485(11) 0.5885(10) 0.098 Uiso 1 calc R
H8C H 0.3768(15) 0.1240(11) 0.6193(10) 0.098 Uiso 1 calc R
C9 C 0.4583(13) 0.1802(9) 0.4686(9) 0.050(3) Uani 1 d .
H9A H 0.4428(13) 0.2129(9) 0.4171(9) 0.075 Uiso 1 calc R
H9B H 0.5258(13) 0.1353(9) 0.4611(9) 0.075 Uiso 1 calc R
H9C H 0.4866(13) 0.2218(9) 0.5120(9) 0.075 Uiso 1 calc R
C10 C -0.0943(14) 0.2761(9) 0.3687(9) 0.054(4) Uani 1 d .
H10A H -0.0689(14) 0.2365(9) 0.3225(9) 0.065 Uiso 1 calc R
C11 C -0.2268(14) 0.2425(13) 0.3979(10) 0.076(5) Uani 1 d .
H11A H -0.2919(14) 0.2480(13) 0.3529(10) 0.114 Uiso 1 calc R
H11B H -0.2533(14) 0.2784(13) 0.4449(10) 0.114 Uiso 1 calc R
H11C H -0.2191(14) 0.1799(13) 0.4145(10) 0.114 Uiso 1 calc R
C12 C -0.1071(15) 0.3731(10) 0.3331(10) 0.063(4) Uani 1 d .
H12A H -0.0225(15) 0.3933(10) 0.3149(10) 0.094 Uiso 1 calc R
H12B H -0.1374(15) 0.4133(10) 0.3759(10) 0.094 Uiso 1 calc R
H12C H -0.1695(15) 0.3733(10) 0.2863(10) 0.094 Uiso 1 calc R
C13 C 0.2808(13) -0.0881(9) 0.3788(8) 0.050(3) Uani 1 d .
H13A H 0.3059(13) -0.0423(9) 0.4193(8) 0.074 Uiso 1 calc R
H13B H 0.3436(13) -0.0890(9) 0.3349(8) 0.074 Uiso 1 calc R
H13C H 0.2794(13) -0.1465(9) 0.4058(8) 0.074 Uiso 1 calc R
C14 C 0.1098(14) -0.1376(9) 0.2804(9) 0.054(4) Uani 1 d .
H14A H 0.0149(14) -0.1358(9) 0.2693(9) 0.065 Uiso 1 calc R
H14B H 0.1317(14) -0.1969(9) 0.3038(9) 0.065 Uiso 1 calc R
C15 C 0.1778(16) -0.1260(11) 0.2008(10) 0.064(4) Uani 1 d .
H15A H 0.1591(16) -0.1780(11) 0.1649(10) 0.077 Uiso 1 calc R
H15B H 0.2726(16) -0.1239(11) 0.2123(10) 0.077 Uiso 1 calc R
C16 C 0.0041(15) -0.0583(11) 0.1105(10) 0.067(5) Uani 1 d .
H16A H -0.0619(15) -0.0715(11) 0.1506(10) 0.101 Uiso 1 calc R
H16B H 0.0123(15) -0.1090(11) 0.0730(10) 0.101 Uiso 1 calc R
H16C H -0.0214(15) -0.0052(11) 0.0789(10) 0.101 Uiso 1 calc R
C17 C 0.0595(15) -0.0740(11) 0.4149(9) 0.063(4) Uani 1 d .
H17A H 0.0832(15) -0.0280(11) 0.4554(9) 0.094 Uiso 1 calc R
H17C H 0.0698(15) -0.1330(11) 0.4403(9) 0.094 Uiso 1 calc R
H17D H -0.0310(15) -0.0658(11) 0.3962(9) 0.094 Uiso 1 calc R
C18 C 0.2312(17) -0.0217(13) 0.0912(9) 0.077(5) Uani 1 d .
H18C H 0.2053(17) 0.0328(13) 0.0617(9) 0.115 Uiso 1 calc R
H18D H 0.2333(17) -0.0715(13) 0.0523(9) 0.115 Uiso 1 calc R
H18A H 0.3175(17) -0.0135(13) 0.1171(9) 0.115 Uiso 1 calc R

loop_
_atom_type_symbol
_atom_type_description
_atom_type_scat_dispersion_real
_atom_type_scat_dispersion_imag
_atom_type_scat_source
C C 0.0033 0.0016 'International Tables Vol C Tables 4.2.6.8 and 6.1.1.4'
H H 0.0000 0.0000 'International Tables Vol C Tables 4.2.6.8 and 6.1.1.4'
N N 0.0061 0.0033 'International Tables Vol C Tables 4.2.6.8 and 6.1.1.4'
Br Br -0.2901 2.4595 'International Tables Vol C Tables 4.2.6.8 and 6.1.1.4'
Ta Ta -0.7052 6.5227 'International Tables Vol C Tables 4.2.6.8 and 6.1.1.4'

loop_
_geom_angle_atom_site_label_1
_geom_angle_atom_site_label_2
_geom_angle_atom_site_label_3
_geom_angle
N1 Ta N2 98.7(4)
N1 Ta Br3 100.9(3)
N2 Ta Br3 160.2(3)
N1 Ta Br2 95.1(3)
N2 Ta Br2 90.0(3)
Br3 Ta Br2 91.24(6)
N1 Ta N3 173.9(4)
N2 Ta N3 75.4(4)
Br3 Ta N3 85.1(3)
Br2 Ta N3 83.7(3)
N1 Ta Br1 95.3(3)
N2 Ta Br1 85.8(3)
Br3 Ta Br1 89.37(6)
Br2 Ta Br1 169.23(6)
N3 Ta Br1 85.6(3)
C1 N1 Ta 176.1(9)
C14 N2 C17 109.3(11)
C14 N2 C13 108.7(10)
C17 N2 C13 103.7(10)
C14 N2 Ta 107.5(7)
C17 N2 Ta 111.9(8)
C13 N2 Ta 115.6(7)
C18 N3 C15 108.5(13)
C18 N3 C16 106.5(11)
C15 N3 C16 108.9(12)
C18 N3 Ta 116.0(9)
C15 N3 Ta 102.5(7)
C16 N3 Ta 114.2(9)
N1 C1 C6 120.7(11)
N1 C1 C2 120.1(11)
C6 C1 C2 119.2(11)
C3 C2 C1 119.1(12)
C3 C2 C7 121.3(11)
C1 C2 C7 119.6(11)
C4 C3 C2 120.9(14)
C3 C4 C5 121.0(15)
C4 C5 C6 121.0(14)
C5 C6 C1 118.7(13)
C5 C6 C10 119.5(12)
C1 C6 C10 121.7(12)
C8 C7 C2 112.6(11)
C8 C7 C9 109.3(11)
C2 C7 C9 111.5(10)
C11 C10 C6 112.8(12)
C11 C10 C12 110.6(13)
C6 C10 C12 111.7(12)
N2 C14 C15 112.3(11)
C14 C15 N3 112.0(12)

loop_
_geom_bond_atom_site_label_1
_geom_bond_atom_site_label_2
_geom_bond_distance
Ta N1 1.774(10)
Ta N2 2.335(10)
Ta Br3 2.513(2)
Ta Br2 2.5423(15)
Ta N3 2.544(11)
Ta Br1 2.549(2)
N1 C1 1.40(2)
N2 C14 1.47(2)
N2 C17 1.48(2)
N2 C13 1.49(2)
N3 C18 1.47(2)
N3 C15 1.49(2)
N3 C16 1.51(2)
C1 C6 1.42(2)
C1 C2 1.42(2)
C2 C3 1.38(2)
C2 C7 1.53(2)
C3 C4 1.36(2)
C4 C5 1.37(2)
C5 C6 1.38(2)
C6 C10 1.53(2)
C7 C8 1.51(2)
C7 C9 1.53(2)
C10 C11 1.52(2)
C10 C12 1.54(2)
C14 C15 1.47(2)

loop_
_geom_torsion_atom_site_label_1
_geom_torsion_atom_site_label_2
_geom_torsion_atom_site_label_3
_geom_torsion_atom_site_label_4
_geom_torsion
N2 Ta N1 C1 -160.9(131)
Br3 Ta N1 C1 16.0(132)
Br2 Ta N1 C1 108.3(131)
N3 Ta N1 C1 -173.3(111)
Br1 Ta N1 C1 -74.4(131)
N1 Ta N2 C14 163.1(8)
Br3 Ta N2 C14 -7.9(13)
Br2 Ta N2 C14 -101.7(8)
N3 Ta N2 C14 -18.2(8)
Br1 Ta N2 C14 68.4(8)
N1 Ta N2 C17 43.1(10)
Br3 Ta N2 C17 -128.0(9)
Br2 Ta N2 C17 138.3(9)
N3 Ta N2 C17 -138.2(10)
Br1 Ta N2 C17 -51.7(9)
N1 Ta N2 C13 -75.3(9)
Br3 Ta N2 C13 113.6(9)
Br2 Ta N2 C13 19.9(8)
N3 Ta N2 C13 103.4(9)
Br1 Ta N2 C13 -170.1(8)
N1 Ta N3 C18 -117.1(38)
N2 Ta N3 C18 -129.7(11)
Br3 Ta N3 C18 53.8(11)
Br2 Ta N3 C18 -38.0(11)
Br1 Ta N3 C18 143.5(11)
N1 Ta N3 C15 0.9(42)
N2 Ta N3 C15 -11.7(8)
Br3 Ta N3 C15 171.8(9)
Br2 Ta N3 C15 80.0(9)
Br1 Ta N3 C15 -98.5(9)
N1 Ta N3 C16 118.5(38)
N2 Ta N3 C16 105.9(10)
Br3 Ta N3 C16 -70.6(9)
Br2 Ta N3 C16 -162.4(9)
Br1 Ta N3 C16 19.1(9)
Ta N1 C1 C6 32.5(138)
Ta N1 C1 C2 -148.5(125)
N1 C1 C2 C3 -179.0(12)
C6 C1 C2 C3 0.1(18)
N1 C1 C2 C7 2.6(18)
C6 C1 C2 C7 -178.3(11)
C1 C2 C3 C4 1.4(20)
C7 C2 C3 C4 179.8(13)
C2 C3 C4 C5 -0.7(23)
C3 C4 C5 C6 -1.4(24)
C4 C5 C6 C1 2.8(21)
C4 C5 C6 C10 179.7(14)
N1 C1 C6 C5 176.9(12)
C2 C1 C6 C5 -2.1(19)
N1 C1 C6 C10 0.1(19)
C2 C1 C6 C10 -179.0(12)
C3 C2 C7 C8 47.9(17)
C1 C2 C7 C8 -133.8(13)
C3 C2 C7 C9 -75.4(15)
C1 C2 C7 C9 103.0(13)
C5 C6 C10 C11 -68.0(18)
C1 C6 C10 C11 108.9(15)
C5 C6 C10 C12 57.3(18)
C1 C6 C10 C12 -125.9(14)
C17 N2 C14 C15 171.1(12)
C13 N2 C14 C15 -76.4(14)
Ta N2 C14 C15 49.4(13)
N2 C14 C15 N3 -65.9(16)
C18 N3 C15 C14 164.8(12)
C16 N3 C15 C14 -79.7(14)
Ta N3 C15 C14 41.5(13)
